data_7035356
loop_
_publ_author_name
'Adachi, Hiroki'
'Imoto, Hiroaki'
'Watase, Seiji'
'Matsukawa, Kimihiro'
'Naka, Kensuke'

_publ_section_title
;
 As-stereogenic C2-symmetric organoarsines: synthesis and enantioselective
 self-assembly into a dinuclear triple-stranded helicate with copper
 iodide.
;
_journal_issue 35
_journal_name_full 'Dalton transactions (Cambridge, England : 2003)'
_journal_page_first 15372
_journal_page_last 15376
_journal_paper_doi 10.1039/c5dt01490e
_journal_volume 44
_journal_year 2015
_chemical_absolute_configuration ad
_chemical_formula_moiety 'C18 H16 As2 Br2'
_chemical_formula_sum 'C18 H16 As2 Br2'
_chemical_formula_weight 541.98
_space_group_crystal_system orthorhombic
_space_group_IT_number 18
_space_group_name_Hall 'P 2 2ab'
_space_group_name_H-M_alt 'P 21 21 2'
_symmetry_space_group_name_Hall 'P 2 2ab'
_symmetry_space_group_name_H-M 'P 21 21 2'
_atom_sites_solution_hydrogens geom
_atom_sites_solution_primary direct
_atom_sites_solution_secondary difmap
_audit_update_record
;
2015-05-13 deposited with the CCDC.
2015-06-08 downloaded from the CCDC.
;
_cell_angle_alpha 90.0000
_cell_angle_beta 90.0000
_cell_angle_gamma 90.0000
_cell_formula_units_Z 2
_cell_length_a 9.9977(4)
_cell_length_b 18.5103(8)
_cell_length_c 4.96616(17)
_cell_measurement_reflns_used 6750
_cell_measurement_temperature 296
_cell_measurement_theta_max 27.43
_cell_measurement_theta_min 3.00
_cell_volume 919.04(6)
_computing_cell_refinement 'RAPID AUTO'
_computing_data_collection 'RAPID AUTO (Rigaku, ????)'
_computing_data_reduction 'RAPID AUTO'
_computing_molecular_graphics 'CrystalStructure 4.1'
_computing_publication_material 'CrystalStructure 4.1 (Rigaku, 2014)'
_computing_structure_refinement 'SHELXL97 (Sheldrick, 2008)'
_computing_structure_solution 'SIR92 (Altomare, et al., 1994)'
_diffrn_ambient_temperature 296
_diffrn_detector_area_resol_mean 10.000
_diffrn_measured_fraction_theta_full 0.998
_diffrn_measured_fraction_theta_max 0.998
_diffrn_measurement_device_type 'Rigaku R-AXIS RAPID'
_diffrn_measurement_method \w
_diffrn_radiation_type 'Mo K\a'
_diffrn_radiation_wavelength 0.71075
_diffrn_reflns_av_R_equivalents 0.0479
_diffrn_reflns_laue_measured_fraction_full 0.998
_diffrn_reflns_laue_measured_fraction_max 0.998
_diffrn_reflns_limit_h_max 12
_diffrn_reflns_limit_h_min -12
_diffrn_reflns_limit_k_max 23
_diffrn_reflns_limit_k_min -24
_diffrn_reflns_limit_l_max 5
_diffrn_reflns_limit_l_min -6
_diffrn_reflns_number 9017
_diffrn_reflns_point_group_measured_fraction_full 0.998
_diffrn_reflns_point_group_measured_fraction_max 0.997
_diffrn_reflns_theta_full 25.242
_diffrn_reflns_theta_max 27.437
_diffrn_reflns_theta_min 2.999
_diffrn_standards_number 0
_exptl_absorpt_coefficient_mu 7.992
_exptl_absorpt_correction_T_max 0.528
_exptl_absorpt_correction_T_min 0.157
_exptl_absorpt_correction_type multi-scan
_exptl_absorpt_process_details 'ABSCOR (Rigaku, 1995)'
_exptl_crystal_colour colorless
_exptl_crystal_density_diffrn 1.958
_exptl_crystal_density_method 'not measured'
_exptl_crystal_description block
_exptl_crystal_F_000 520.00
_exptl_crystal_size_max 0.180
_exptl_crystal_size_mid 0.180
_exptl_crystal_size_min 0.080
_refine_diff_density_max 0.64
_refine_diff_density_min -0.70
_refine_ls_abs_structure_details 'Flack, H. D. (1983), Acta Cryst. A39, 876-881.  845 Friedel Pairs'
_refine_ls_abs_structure_Flack -0.01(4)
_refine_ls_extinction_method none
_refine_ls_goodness_of_fit_ref 1.225
_refine_ls_hydrogen_treatment constr
_refine_ls_number_parameters 100
_refine_ls_number_reflns 2103
_refine_ls_number_restraints 0
_refine_ls_R_factor_all 0.0588
_refine_ls_R_factor_gt 0.0262
_refine_ls_shift/su_max 0.001
_refine_ls_structure_factor_coef Fsqd
_refine_ls_weighting_details 'w = 1/[\s^2^(Fo^2^)+(0.0000P)^2^+0.9938P] where P=(Fo^2^+2Fc^2^)/3'
_refine_ls_weighting_scheme calc
_refine_ls_wR_factor_gt 0.0468
_refine_ls_wR_factor_ref 0.0740
_reflns_number_gt 1535
_reflns_number_total 2103
_reflns_threshold_expression F^2^>2.0\s(F^2^)
_cod_data_source_file c5dt01490e2.cif
_cod_data_source_block (SS)2b
_cod_depositor_comments 'Adding full bibliography for 7035355--7035359.cif.'
_cod_database_code 7035356

loop_
_symmetry_equiv_pos_site_id
_space_group_symop_operation_xyz
1 +X,+Y,+Z
2 1/2+X,1/2-Y,-Z
3 1/2-X,1/2+Y,-Z
4 -X,-Y,+Z

loop_
_atom_site_label
_atom_site_type_symbol
_atom_site_fract_x
_atom_site_fract_y
_atom_site_fract_z
_atom_site_U_iso_or_equiv
_atom_site_adp_type
_atom_site_occupancy
_atom_site_site_symmetry_multiplicity
_atom_site_calc_flag
_atom_site_refinement_flags
Br1 Br 1.08156(9) 0.60174(4) 0.55270(18) 0.0690(3) Uani 1 4 d .
As1 As 0.84566(8) 1.03656(4) 1.15124(15) 0.0528(2) Uani 1 4 d .
C1 C 0.6982(8) 1.0611(4) 0.9114(16) 0.065(2) Uani 1 4 d .
C2 C 0.8847(7) 0.9438(4) 0.9901(14) 0.0498(18) Uani 1 4 d .
C3 C 1.0038(8) 0.9120(3) 0.9844(14) 0.0470(17) Uani 1 4 d .
C4 C 1.0245(7) 0.8381(4) 0.8742(15) 0.0484(17) Uani 1 4 d .
C5 C 1.1203(8) 0.7914(4) 0.9861(16) 0.057(2) Uani 1 4 d .
C6 C 1.1363(8) 0.7218(4) 0.8906(16) 0.060(2) Uani 1 4 d .
C7 C 1.0581(8) 0.6978(4) 0.6824(16) 0.0519(18) Uani 1 4 d .
C8 C 0.9632(8) 0.7419(4) 0.5677(16) 0.060(2) Uani 1 4 d .
C9 C 0.9484(7) 0.8120(4) 0.6586(15) 0.0527(18) Uani 1 4 d .
H1 H 0.6546 1.10396 0.97565 0.0777 Uiso 1 4 calc R
H2 H 0.63531 1.02195 0.90714 0.0777 Uiso 1 4 calc R
H3 H 0.7322 1.06948 0.73332 0.0777 Uiso 1 4 calc R
H4 H 0.81393 0.9194 0.9096 0.0597 Uiso 1 4 calc R
H5 H 1.17386 0.80753 1.1269 0.0678 Uiso 1 4 calc R
H6 H 1.19991 0.69146 0.96724 0.0720 Uiso 1 4 calc R
H7 H 0.90923 0.72461 0.42952 0.0720 Uiso 1 4 calc R
H8 H 0.88686 0.84236 0.57516 0.0632 Uiso 1 4 calc R

loop_
_atom_site_aniso_label
_atom_site_aniso_U_11
_atom_site_aniso_U_22
_atom_site_aniso_U_33
_atom_site_aniso_U_12
_atom_site_aniso_U_13
_atom_site_aniso_U_23
Br1 0.0695(6) 0.0444(4) 0.0930(6) 0.0034(4) 0.0024(5) -0.0112(4)
As1 0.0573(5) 0.0458(4) 0.0554(4) 0.0028(4) 0.0111(4) -0.0009(4)
C1 0.053(5) 0.056(5) 0.085(6) 0.008(4) 0.010(4) -0.005(4)
C2 0.047(5) 0.034(4) 0.068(5) -0.001(3) 0.004(4) 0.003(3)
C3 0.054(5) 0.033(4) 0.053(4) -0.003(3) 0.006(4) 0.004(3)
C4 0.052(4) 0.038(4) 0.055(4) 0.003(3) 0.006(4) 0.007(3)
C5 0.060(5) 0.040(4) 0.070(5) 0.004(3) -0.016(4) 0.001(4)
C6 0.063(5) 0.038(4) 0.079(5) 0.006(4) -0.012(5) 0.008(4)
C7 0.051(5) 0.037(4) 0.068(5) 0.003(3) 0.002(4) 0.002(4)
C8 0.055(5) 0.058(5) 0.067(5) 0.001(4) -0.008(4) -0.008(4)
C9 0.049(5) 0.050(4) 0.059(4) 0.011(3) -0.010(4) -0.001(4)

loop_
_atom_type_symbol
_atom_type_description
_atom_type_scat_dispersion_real
_atom_type_scat_dispersion_imag
_atom_type_scat_source
C C 0.0033 0.0016
;
International Tables for Crystallography
(Vol. C, Tables 4.2.6.8 and 6.1.1.4)
;
H H 0.0000 0.0000
;
International Tables for Crystallography
(Vol. C, Table 6.1.1.4)
;
As As 0.0499 2.0058
;
International Tables for Crystallography
(Vol. C, Tables 4.2.6.8 and 6.1.1.4)
;
Br Br -0.2901 2.4595
;
International Tables for Crystallography
(Vol. C, Tables 4.2.6.8 and 6.1.1.4)
;

loop_
_geom_angle_atom_site_label_1
_geom_angle_atom_site_label_2
_geom_angle_atom_site_label_3
_geom_angle
_geom_angle_publ_flag
_geom_angle_site_symmetry_1
_geom_angle_site_symmetry_3
C1 As1 C2 96.1(3) yes . .
C1 As1 C3 102.0(3) yes . 4_775
C2 As1 C3 95.8(3) yes . 4_775
As1 C2 C3 125.7(5) yes . .
As1 C3 C2 117.6(5) yes 4_775 .
As1 C3 C4 119.6(5) yes 4_775 .
C2 C3 C4 122.7(7) yes . .
C3 C4 C5 121.0(7) yes . .
C3 C4 C9 121.6(6) yes . .
C5 C4 C9 117.4(6) yes . .
C4 C5 C6 121.2(7) yes . .
C5 C6 C7 119.7(7) yes . .
Br1 C7 C6 119.2(5) yes . .
Br1 C7 C8 119.9(6) yes . .
C6 C7 C8 120.9(7) yes . .
C7 C8 C9 119.8(7) yes . .
C4 C9 C8 121.0(7) yes . .
As1 C1 H1 109.471 no . .
As1 C1 H2 109.469 no . .
As1 C1 H3 109.467 no . .
H1 C1 H2 109.474 no . .
H1 C1 H3 109.472 no . .
H2 C1 H3 109.474 no . .
As1 C2 H4 117.162 no . .
C3 C2 H4 117.172 no . .
C4 C5 H5 119.425 no . .
C6 C5 H5 119.423 no . .
C5 C6 H6 120.137 no . .
C7 C6 H6 120.143 no . .
C7 C8 H7 120.104 no . .
C9 C8 H7 120.115 no . .
C4 C9 H8 119.474 no . .
C8 C9 H8 119.489 no . .

loop_
_geom_bond_atom_site_label_1
_geom_bond_atom_site_label_2
_geom_bond_distance
_geom_bond_publ_flag
_geom_bond_site_symmetry_2
Br1 C7 1.905(7) yes .
As1 C1 1.949(8) yes .
As1 C2 1.933(7) yes .
As1 C3 1.964(7) yes 4_775
C2 C3 1.329(10) yes .
C3 C4 1.487(9) yes .
C4 C5 1.406(10) yes .
C4 C9 1.400(10) yes .
C5 C6 1.381(10) yes .
C6 C7 1.371(11) yes .
C7 C8 1.375(11) yes .
C8 C9 1.383(10) yes .
C1 H1 0.960 no .
C1 H2 0.960 no .
C1 H3 0.960 no .
C2 H4 0.930 no .
C5 H5 0.930 no .
C6 H6 0.930 no .
C8 H7 0.930 no .
C9 H8 0.930 no .

loop_
_geom_contact_atom_site_label_1
_geom_contact_atom_site_label_2
_geom_contact_distance
_geom_contact_publ_flag
_geom_contact_site_symmetry_2
As1 As1 3.3699(11) no 4_775
As1 C5 3.306(7) no 4_775
C1 C4 3.346(11) no 4_775
C1 C5 3.299(11) no 4_775
C2 C2 3.105(10) no 4_775
C2 C9 3.011(10) no .
C3 C3 3.258(9) no 4_775
C4 C7 2.788(10) no .
C5 C8 2.761(11) no .
C6 C9 2.765(11) no .
C5 C8 3.413(11) no 1_556
C8 C5 3.413(11) no 1_554
Br1 H6 2.8976 no .
Br1 H7 2.9181 no .
As1 H5 2.8951 no 4_775
C1 H4 2.8666 no .
C1 H5 2.9485 no 4_775
C2 H2 2.9112 no .
C2 H3 3.0590 no .
C2 H8 2.7885 no .
C3 H1 3.4280 no 4_775
C3 H3 2.9388 no 4_775
C3 H5 2.6705 no .
C3 H8 2.6759 no .
C4 H1 3.4198 no 4_775
C4 H3 3.0545 no 4_775
C4 H4 2.5932 no .
C4 H6 3.2652 no .
C4 H7 3.2592 no .
C5 H1 2.9699 no 4_775
C5 H3 3.2225 no 4_775
C5 H8 3.2410 no .
C6 H7 3.2251 no .
C7 H5 3.2156 no .
C7 H8 3.2216 no .
C8 H6 3.2261 no .
C9 H4 2.7037 no .
C9 H5 3.2400 no .
H1 H5 2.4879 no 4_775
H2 H4 2.6062 no .
H3 H4 3.0251 no .
H3 H5 3.1441 no 4_775
H4 H8 2.3073 no .
H5 H6 2.3049 no .
H7 H8 2.3073 no .
Br1 H1 3.5300 no 3_646
Br1 H1 3.3261 no 3_647
Br1 H2 3.2781 no 2_566
Br1 H2 3.5674 no 2_567
Br1 H2 3.4781 no 3_646
Br1 H3 3.4949 no 3_646
Br1 H4 3.2896 no 2_566
Br1 H4 3.5610 no 2_567
Br1 H6 3.5513 no 1_554
Br1 H8 3.2849 no 2_566
As1 H3 3.1645 no 1_556
C2 H6 3.1193 no 2_467
C2 H8 3.4600 no 1_556
C3 H6 3.5999 no 2_467
C3 H8 3.4115 no 1_556
C4 H6 3.3840 no 2_467
C5 H7 3.2909 no 1_556
C5 H7 3.5625 no 2_566
C6 H4 3.3123 no 2_567
C6 H7 3.5100 no 1_556
C6 H7 3.3098 no 2_566
C7 H1 3.2285 no 3_647
C8 H5 3.2715 no 1_554
C8 H5 3.3922 no 2_467
C9 H5 3.4729 no 1_554
C9 H6 3.1029 no 2_467
H1 Br1 3.5300 no 3_656
H1 Br1 3.3261 no 3_657
H1 C7 3.2285 no 3_657
H1 H7 3.0730 no 3_656
H2 Br1 3.2781 no 2_466
H2 Br1 3.5674 no 2_467
H2 Br1 3.4781 no 3_656
H2 H2 2.8250 no 4_675
H3 Br1 3.4949 no 3_656
H3 As1 3.1645 no 1_554
H3 H7 3.3013 no 3_656
H4 Br1 3.2896 no 2_466
H4 Br1 3.5610 no 2_467
H4 C6 3.3123 no 2_467
H4 H6 2.4258 no 2_467
H5 C8 3.2715 no 1_556
H5 C8 3.3922 no 2_567
H5 C9 3.4729 no 1_556
H5 H7 3.4080 no 1_556
H5 H7 3.2778 no 2_567
H6 Br1 3.5513 no 1_556
H6 C2 3.1193 no 2_567
H6 C3 3.5999 no 2_567
H6 C4 3.3840 no 2_567
H6 C9 3.1029 no 2_567
H6 H4 2.4258 no 2_567
H6 H7 3.2673 no 2_566
H6 H8 3.3378 no 2_566
H6 H8 3.0083 no 2_567
H7 C5 3.2909 no 1_554
H7 C5 3.5625 no 2_466
H7 C6 3.5100 no 1_554
H7 C6 3.3098 no 2_466
H7 H1 3.0730 no 3_646
H7 H3 3.3013 no 3_646
H7 H5 3.4080 no 1_554
H7 H5 3.2778 no 2_467
H7 H6 3.2673 no 2_466
H8 Br1 3.2849 no 2_466
H8 C2 3.4600 no 1_554
H8 C3 3.4115 no 1_554
H8 H6 3.3378 no 2_466
H8 H6 3.0083 no 2_467

loop_
_geom_torsion_atom_site_label_1
_geom_torsion_atom_site_label_2
_geom_torsion_atom_site_label_3
_geom_torsion_atom_site_label_4
_geom_torsion
_geom_torsion_publ_flag
_geom_torsion_site_symmetry_1
_geom_torsion_site_symmetry_3
_geom_torsion_site_symmetry_4
C1 As1 C2 C3 150.9(6) no . . .
C1 As1 C3 C2 -143.6(5) no . 4_775 4_775
C1 As1 C3 C4 40.4(5) no . 4_775 4_775
C2 As1 C3 C2 -46.0(5) no . 4_775 4_775
C2 As1 C3 C4 137.9(5) no . 4_775 4_775
C3 As1 C2 C3 48.1(6) no 4_775 . .
As1 C2 C3 As1 -0.5(9) no . . 4_775
As1 C2 C3 C4 175.4(4) no . . .
As1 C3 C4 C5 30.0(8) no 4_775 . .
As1 C3 C4 C9 -151.0(5) no 4_775 . .
C2 C3 C4 C5 -145.9(7) no . . .
C2 C3 C4 C9 33.2(10) no . . .
C3 C4 C5 C6 177.6(6) no . . .
C3 C4 C9 C8 -176.3(6) no . . .
C5 C4 C9 C8 2.7(10) no . . .
C9 C4 C5 C6 -1.5(10) no . . .
C4 C5 C6 C7 0.3(11) no . . .
C5 C6 C7 Br1 179.9(6) no . . .
C5 C6 C7 C8 -0.3(11) no . . .
Br1 C7 C8 C9 -178.7(5) no . . .
C6 C7 C8 C9 1.6(12) no . . .
C7 C8 C9 C4 -2.8(11) no . . .
